data_7708509
loop_
_publ_author_name
'Jayaprakash, Harikrishnan'

_publ_section_title
;
 Mn(i) phosphine-amino-phosphinites: a highly modular class of pincer
 complexes for enantioselective transfer hydrogenation of aryl-alkyl
 ketones
;
_journal_name_full 'Dalton Transactions'
_journal_paper_doi 10.1039/D1DT02257A
_journal_year 2021
_chemical_absolute_configuration ad
_chemical_formula_moiety 'C39 H37 Br Mn N O3 P2'
_chemical_formula_sum 'C39 H37 Br Mn N O3 P2'
_chemical_formula_weight 764.48
_space_group_crystal_system monoclinic
_space_group_IT_number 4
_space_group_name_Hall 'P 2yb'
_space_group_name_H-M_alt 'P 1 21 1'
_atom_sites_solution_hydrogens geom
_atom_sites_solution_primary dual
_audit_creation_date 2021-05-17
_audit_creation_method
;
Olex2 1.3
(compiled 2020.11.12 svn.r5f609507 for OlexSys, GUI svn.r6272)
;
_audit_update_record
;
2021-05-17 deposited with the CCDC.	2021-10-04 downloaded from the CCDC.
;
_cell_angle_alpha 90
_cell_angle_beta 108.7480(10)
_cell_angle_gamma 90
_cell_formula_units_Z 4
_cell_length_a 10.5751(3)
_cell_length_b 29.5477(10)
_cell_length_c 12.0766(4)
_cell_measurement_reflns_used 9917
_cell_measurement_temperature 100.0
_cell_measurement_theta_max 80.481
_cell_measurement_theta_min 2.991
_cell_volume 3573.4(2)
_computing_cell_refinement 'SAINT V8.40A (Bruker, 2019)'
_computing_data_collection 'Bruker APEX3'
_computing_data_reduction 'SAINT V8.40A (Bruker, 2019)'
_computing_molecular_graphics 'Olex2 (Dolomanov et al., 2009)'
_computing_publication_material 'Olex2 (Dolomanov et al., 2009)'
_computing_structure_refinement 'XL (Sheldrick, 2008)'
_computing_structure_solution 'XS (Sheldrick, 2008)'
_diffrn_ambient_temperature 100.0
_diffrn_detector 'Bruker Photon II area detector'
_diffrn_detector_area_resol_mean 7.39
_diffrn_detector_type 'CPAD area detector'
_diffrn_measured_fraction_theta_full 0.992
_diffrn_measured_fraction_theta_max 0.970
_diffrn_measurement_device 'kappa-stage diffractometer'
_diffrn_measurement_device_type 'Bruker D8 Venture'
_diffrn_measurement_method '\w and \f scans'
_diffrn_radiation_monochromator 'double mirror optics'
_diffrn_radiation_probe x-ray
_diffrn_radiation_type CuK\a
_diffrn_radiation_wavelength 1.54178
_diffrn_radiation_xray_symbol K-L~3~
_diffrn_reflns_av_R_equivalents 0.0456
_diffrn_reflns_av_unetI/netI 0.0446
_diffrn_reflns_Laue_measured_fraction_full 0.992
_diffrn_reflns_Laue_measured_fraction_max 0.970
_diffrn_reflns_limit_h_max 13
_diffrn_reflns_limit_h_min -13
_diffrn_reflns_limit_k_max 37
_diffrn_reflns_limit_k_min -36
_diffrn_reflns_limit_l_max 14
_diffrn_reflns_limit_l_min -12
_diffrn_reflns_number 53870
_diffrn_reflns_point_group_measured_fraction_full 0.982
_diffrn_reflns_point_group_measured_fraction_max 0.947
_diffrn_reflns_theta_full 67.679
_diffrn_reflns_theta_max 81.164
_diffrn_reflns_theta_min 2.991
_diffrn_source 'microfocus sealed X-ray tube'
_diffrn_source_current 1.0
_diffrn_source_power 0.05
_diffrn_source_type 'Incoatec I\ms'
_diffrn_source_voltage 50.0
_diffrn_standards_number 0
_exptl_absorpt_coefficient_mu 5.460
_exptl_absorpt_correction_T_max 0.7543
_exptl_absorpt_correction_T_min 0.5477
_exptl_absorpt_correction_type multi-scan
_exptl_absorpt_process_details
;
SADABS-2016/2 (Bruker,2016/2) was used for absorption correction.
wR2(int) was 0.1351 before and 0.0706 after correction.
The Ratio of minimum to maximum transmission is 0.7261.
The \l/2 correction factor is Not present.
;
_exptl_crystal_colour orange
_exptl_crystal_colour_primary orange
_exptl_crystal_density_diffrn 1.421
_exptl_crystal_description plate
_exptl_crystal_F_000 1568
_exptl_crystal_size_max 0.3
_exptl_crystal_size_mid 0.2
_exptl_crystal_size_min 0.1
_refine_diff_density_max 0.496
_refine_diff_density_min -0.441
_refine_diff_density_rms 0.085
_refine_ls_abs_structure_details
;
 Classical Flack method preferred over Parsons because s.u. lower.
;
_refine_ls_abs_structure_Flack 0.014(6)
_refine_ls_extinction_method none
_refine_ls_goodness_of_fit_ref 1.026
_refine_ls_hydrogen_treatment constr
_refine_ls_matrix_type full
_refine_ls_number_parameters 873
_refine_ls_number_reflns 14930
_refine_ls_number_restraints 6
_refine_ls_restrained_S_all 1.026
_refine_ls_R_factor_all 0.0537
_refine_ls_R_factor_gt 0.0531
_refine_ls_shift/su_max 0.000
_refine_ls_shift/su_mean 0.000
_refine_ls_structure_factor_coef Fsqd
_refine_ls_weighting_details 'w=1/[\s^2^(Fo^2^)+(0.0392P)^2^+16.1659P] where P=(Fo^2^+2Fc^2^)/3'
_refine_ls_weighting_scheme calc
_refine_ls_wR_factor_gt 0.1296
_refine_ls_wR_factor_ref 0.1308
_reflns_Friedel_coverage 0.914
_reflns_Friedel_fraction_full 0.971
_reflns_Friedel_fraction_max 0.923
_reflns_number_gt 14769
_reflns_number_total 14930
_reflns_threshold_expression 'I > 2\s(I)'
_cod_data_source_file d1dt02257a2.cif
_cod_data_source_block 3a
_cod_database_code 7708509
_shelx_shelxl_version_number 2018/3
_shelx_space_group_comment
;
The symmetry employed for this shelxl refinement is uniquely defined
by the following loop, which should always be used as a source of
symmetry information in preference to the above space-group names.
They are only intended as comments.
;
_shelx_estimated_absorpt_t_max 0.611
_shelx_estimated_absorpt_t_min 0.291
_olex2_refinement_description
;
1. Fixed Uiso
 At 1.2 times of:
  All C(H) groups, All C(H,H) groups, All N(H) groups
2. Restrained distances
 Mn2-C78A \\sim Mn2-C77
 with sigma of 0.01
 Mn1-C38 \\sim Mn1-C38A
 with sigma of 0.01
 O1-C38 \\sim O1A-C38A
 with sigma of 0.01
 O4-C77 \\sim O5A-C78A
 with sigma of 0.01
 Mn1-O1 \\sim Mn1-O1A
 with sigma of 0.02
3. Others
 Sof(Br2A)=Sof(O5A)=Sof(C78A)=1-FVAR(1)
 Sof(Br2)=Sof(O5)=Sof(C78)=FVAR(1)
 Sof(Br1A)=Sof(O1A)=Sof(C38A)=1-FVAR(2)
 Sof(Br1)=Sof(O1)=Sof(C38)=FVAR(2)
4.a Ternary CH refined with riding coordinates:
 N1(H1), C20(H20), C21(H21), N2(H2A), C59(H59), C60(H60)
4.b Secondary CH2 refined with riding coordinates:
 C19(H19A,H19B), C22(H22A,H22B), C23(H23A,H23B), C24(H24A,H24B), C25(H25A,
 H25B), C58(H58A,H58B), C61(H61A,H61B), C62(H62A,H62B), C63(H63A,H63B),
 C64(H64A,H64B)
4.c Aromatic/amide H refined with riding coordinates:
 C2(H2), C3(H3), C4(H4), C5(H5), C6(H6), C8(H8), C9(H9), C10(H10), C11(H11),
 C12(H12), C14(H14), C15(H15), C16(H16), C17(H17), C27(H27), C28(H28), C29(H29),
  C30(H30), C31(H31), C33(H33), C34(H34), C35(H35), C36(H36), C37(H37),
 C41(H41), C42(H42), C43(H43), C44(H44), C45(H45), C47(H47), C48(H48), C49(H49),
  C50(H50), C51(H51), C53(H53), C54(H54), C55(H55), C56(H56), C66(H66),
 C67(H67), C68(H68), C69(H69), C70(H70), C72(H72), C73(H73), C74(H74), C75(H75),
  C76(H76)
;
_olex2_exptl_crystal_mounting_method tip-mounted
_olex2_submission_special_instructions 'No special instructions were received'

loop_
_space_group_symop_operation_xyz
'x, y, z'
'-x, y+1/2, -z'

loop_
_atom_site_label
_atom_site_type_symbol
_atom_site_fract_x
_atom_site_fract_y
_atom_site_fract_z
_atom_site_U_iso_or_equiv
_atom_site_adp_type
_atom_site_occupancy
_atom_site_site_symmetry_order
_atom_site_calc_flag
_atom_site_refinement_flags_posn
_atom_site_refinement_flags_adp
_atom_site_refinement_flags_occupancy
_atom_site_disorder_assembly
_atom_site_disorder_group
Br1 Br 1.17959(7) 0.35524(3) 0.91333(6) 0.0214(3) Uani 0.918(4) 1 d . . P A 1
Br1A Br 0.670(2) 0.3833(6) 0.7347(16) 0.041(5) Uiso 0.082(4) 1 d . . P A 2
Mn1 Mn 0.93029(10) 0.36861(4) 0.82522(9) 0.0165(2) Uani 1 1 d D . . . .
P1 P 0.95374(16) 0.37016(6) 0.64171(14) 0.0177(3) Uani 1 1 d . . . . .
P2 P 0.91228(16) 0.36906(6) 1.00399(14) 0.0178(3) Uani 1 1 d . . . . .
O1 O 0.6385(7) 0.3707(4) 0.7281(7) 0.0345(18) Uani 0.918(4) 1 d D . P A 1
O1A O 1.197(5) 0.332(4) 0.861(11) 0.07(3) Uiso 0.082(4) 1 d D . P A 2
O2 O 0.9521(6) 0.46795(18) 0.8291(5) 0.0308(12) Uani 1 1 d . . . . .
O3 O 0.8966(5) 0.31916(17) 1.0536(4) 0.0230(10) Uani 1 1 d . . . . .
N1 N 0.9308(6) 0.2955(2) 0.8173(5) 0.0217(12) Uani 1 1 d . . . . .
H1 H 1.021822 0.289238 0.812573 0.026 Uiso 1 1 calc R U . . .
C1 C 0.8131(7) 0.3932(2) 0.5206(6) 0.0230(14) Uani 1 1 d . . . . .
C2 C 0.7858(7) 0.3789(3) 0.4059(6) 0.0249(15) Uani 1 1 d . . . . .
H2 H 0.836992 0.355142 0.388621 0.030 Uiso 1 1 calc R U . . .
C3 C 0.6843(8) 0.3989(3) 0.3157(7) 0.0317(17) Uani 1 1 d . . . . .
H3 H 0.667616 0.389155 0.237303 0.038 Uiso 1 1 calc R U . . .
C4 C 0.6079(8) 0.4329(3) 0.3400(7) 0.0343(19) Uani 1 1 d . . . . .
H4 H 0.538010 0.446353 0.278606 0.041 Uiso 1 1 calc R U . . .
C5 C 0.6330(9) 0.4473(3) 0.4540(8) 0.041(2) Uani 1 1 d . . . . .
H5 H 0.579470 0.470418 0.470861 0.049 Uiso 1 1 calc R U . . .
C6 C 0.7362(8) 0.4282(3) 0.5438(7) 0.0337(18) Uani 1 1 d . . . . .
H6 H 0.754707 0.438887 0.621532 0.040 Uiso 1 1 calc R U . . .
C7 C 1.0925(7) 0.4047(2) 0.6315(6) 0.0194(13) Uani 1 1 d . . . . .
C8 C 1.0714(8) 0.4502(3) 0.5984(7) 0.0287(16) Uani 1 1 d . . . . .
H8 H 0.983257 0.462093 0.574176 0.034 Uiso 1 1 calc R U . . .
C9 C 1.1778(9) 0.4781(3) 0.6006(8) 0.0361(19) Uani 1 1 d . . . . .
H9 H 1.162395 0.508993 0.578838 0.043 Uiso 1 1 calc R U . . .
C10 C 1.3061(9) 0.4609(3) 0.6345(8) 0.039(2) Uani 1 1 d . . . . .
H10 H 1.378677 0.479840 0.634826 0.046 Uiso 1 1 calc R U . . .
C11 C 1.3288(8) 0.4162(3) 0.6678(7) 0.0322(17) Uani 1 1 d . . . . .
H11 H 1.417320 0.404587 0.691306 0.039 Uiso 1 1 calc R U . . .
C12 C 1.2233(7) 0.3877(3) 0.6675(6) 0.0238(14) Uani 1 1 d . . . . .
H12 H 1.239905 0.357038 0.691429 0.029 Uiso 1 1 calc R U . . .
C13 C 0.9780(7) 0.3146(2) 0.5830(6) 0.0196(13) Uani 1 1 d . . . . .
C14 C 1.0485(7) 0.3099(2) 0.5036(6) 0.0226(14) Uani 1 1 d . . . . .
H14 H 1.093819 0.335295 0.486059 0.027 Uiso 1 1 calc R U . . .
C15 C 1.0530(7) 0.2687(3) 0.4504(6) 0.0249(14) Uani 1 1 d . . . . .
H15 H 1.100121 0.266057 0.395683 0.030 Uiso 1 1 calc R U . . .
C16 C 0.9887(8) 0.2313(3) 0.4768(7) 0.0286(16) Uani 1 1 d . . . . .
H16 H 0.989728 0.203224 0.438805 0.034 Uiso 1 1 calc R U . . .
C17 C 0.9225(8) 0.2350(3) 0.5594(6) 0.0273(15) Uani 1 1 d . . . . .
H17 H 0.881466 0.209103 0.579588 0.033 Uiso 1 1 calc R U . . .
C18 C 0.9161(7) 0.2767(2) 0.6127(6) 0.0201(13) Uani 1 1 d . . . . .
C19 C 0.8426(7) 0.2784(2) 0.7006(6) 0.0227(14) Uani 1 1 d . . . . .
H19A H 0.809978 0.247702 0.710275 0.027 Uiso 1 1 calc R U . . .
H19B H 0.763995 0.298495 0.671096 0.027 Uiso 1 1 calc R U . . .
C20 C 0.9245(7) 0.2631(2) 0.9114(6) 0.0211(13) Uani 1 1 d . . . . .
H20 H 0.829346 0.253960 0.896035 0.025 Uiso 1 1 calc R U . . .
C21 C 0.9779(7) 0.2827(2) 1.0351(6) 0.0225(14) Uani 1 1 d . . . . .
H21 H 1.071898 0.293294 1.051095 0.027 Uiso 1 1 calc R U . . .
C22 C 0.9728(10) 0.2468(3) 1.1252(7) 0.0345(18) Uani 1 1 d . . . . .
H22A H 1.008556 0.259888 1.204611 0.041 Uiso 1 1 calc R U . . .
H22B H 0.878650 0.238170 1.112095 0.041 Uiso 1 1 calc R U . . .
C23 C 1.0528(11) 0.2044(3) 1.1185(8) 0.042(2) Uani 1 1 d . . . . .
H23A H 1.148618 0.212134 1.138650 0.050 Uiso 1 1 calc R U . . .
H23B H 1.043079 0.181613 1.175340 0.050 Uiso 1 1 calc R U . . .
C24 C 1.0022(11) 0.1849(3) 0.9954(8) 0.040(2) Uani 1 1 d . . . . .
H24A H 0.909457 0.174009 0.978919 0.048 Uiso 1 1 calc R U . . .
H24B H 1.058369 0.158803 0.989549 0.048 Uiso 1 1 calc R U . . .
C25 C 1.0061(9) 0.2206(3) 0.9053(7) 0.0300(16) Uani 1 1 d . . . . .
H25A H 0.970634 0.207315 0.826055 0.036 Uiso 1 1 calc R U . . .
H25B H 1.100011 0.229476 0.918178 0.036 Uiso 1 1 calc R U . . .
C26 C 1.0381(7) 0.3972(2) 1.1263(6) 0.0194(13) Uani 1 1 d . . . . .
C27 C 1.1251(7) 0.4295(3) 1.1066(6) 0.0237(14) Uani 1 1 d . . . . .
H27 H 1.123494 0.435905 1.029086 0.028 Uiso 1 1 calc R U . . .
C28 C 1.2139(7) 0.4522(3) 1.2005(7) 0.0253(15) Uani 1 1 d . . . . .
H28 H 1.271308 0.474730 1.186888 0.030 Uiso 1 1 calc R U . . .
C29 C 1.2188(8) 0.4422(3) 1.3130(6) 0.0281(16) Uani 1 1 d . . . . .
H29 H 1.281083 0.457240 1.377081 0.034 Uiso 1 1 calc R U . . .
C30 C 1.1330(9) 0.4102(3) 1.3329(7) 0.0361(19) Uani 1 1 d . . . . .
H30 H 1.135779 0.403656 1.410620 0.043 Uiso 1 1 calc R U . . .
C31 C 1.0424(8) 0.3875(3) 1.2393(6) 0.0274(16) Uani 1 1 d . . . . .
H31 H 0.983923 0.365524 1.253354 0.033 Uiso 1 1 calc R U . . .
C32 C 0.7587(7) 0.3926(2) 1.0147(6) 0.0213(13) Uani 1 1 d . . . . .
C33 C 0.7479(7) 0.4388(3) 1.0341(6) 0.0261(15) Uani 1 1 d . . . . .
H33 H 0.824579 0.457668 1.050896 0.031 Uiso 1 1 calc R U . . .
C34 C 0.6252(8) 0.4574(3) 1.0288(7) 0.0306(16) Uani 1 1 d . . . . .
H34 H 0.618576 0.488876 1.041592 0.037 Uiso 1 1 calc R U . . .
C35 C 0.5128(8) 0.4304(3) 1.0051(7) 0.0354(19) Uani 1 1 d . . . . .
H35 H 0.429050 0.443152 1.001318 0.042 Uiso 1 1 calc R U . . .
C36 C 0.5240(8) 0.3844(3) 0.9869(8) 0.038(2) Uani 1 1 d . . . . .
H36 H 0.447428 0.365537 0.971118 0.045 Uiso 1 1 calc R U . . .
C37 C 0.6449(7) 0.3657(3) 0.9914(7) 0.0326(17) Uani 1 1 d . . . . .
H37 H 0.650759 0.334188 0.978502 0.039 Uiso 1 1 calc R U . . .
C38 C 0.7551(8) 0.3703(3) 0.7673(6) 0.0228(15) Uani 0.918(4) 1 d D . P A 1
C38A C 1.088(4) 0.344(3) 0.849(9) 0.03(2) Uiso 0.082(4) 1 d D . P A 2
C39 C 0.9444(7) 0.4286(2) 0.8288(6) 0.0205(14) Uani 1 1 d . . . . .
Br2 Br 0.28322(7) 0.66217(2) 0.27602(6) 0.0194(3) Uani 0.936(4) 1 d . . P B 1
Br2A Br 0.411(3) 0.5523(12) 0.347(2) 0.058(8) Uiso 0.064(4) 1 d . . P B 2
Mn2 Mn 0.50789(10) 0.62708(3) 0.38162(9) 0.0153(2) Uani 1 1 d D . . . .
P3 P 0.54058(16) 0.61736(5) 0.20027(14) 0.0168(3) Uani 1 1 d . . . . .
P4 P 0.48222(17) 0.63546(6) 0.55714(14) 0.0175(3) Uani 1 1 d . . . . .
O4 O 0.7770(5) 0.5934(2) 0.5069(5) 0.0313(12) Uani 1 1 d D . . . .
O5 O 0.4068(6) 0.5334(2) 0.3680(6) 0.0253(13) Uani 0.936(4) 1 d . . P B 1
O5A O 0.217(3) 0.637(4) 0.303(9) 0.05(3) Uiso 0.064(4) 1 d D . P B 2
O6 O 0.5355(5) 0.68366(17) 0.6180(4) 0.0228(10) Uani 1 1 d . . . . .
N2 N 0.5750(5) 0.69721(19) 0.3811(5) 0.0172(11) Uani 1 1 d . . . . .
H2A H 0.498503 0.710841 0.318091 0.021 Uiso 1 1 calc R U . . .
C40 C 0.4225(7) 0.5835(2) 0.0844(6) 0.0207(13) Uani 1 1 d . . . . .
C41 C 0.2950(7) 0.5733(2) 0.0877(6) 0.0231(14) Uani 1 1 d . . . . .
H41 H 0.268023 0.583622 0.151145 0.028 Uiso 1 1 calc R U . . .
C42 C 0.2073(8) 0.5481(3) -0.0011(6) 0.0280(16) Uani 1 1 d . . . . .
H42 H 0.120119 0.541733 0.001195 0.034 Uiso 1 1 calc R U . . .
C43 C 0.2460(8) 0.5322(3) -0.0928(7) 0.0289(16) Uani 1 1 d . . . . .
H43 H 0.185992 0.514598 -0.152762 0.035 Uiso 1 1 calc R U . . .
C44 C 0.3727(8) 0.5421(3) -0.0975(7) 0.0288(16) Uani 1 1 d . . . . .
H44 H 0.398976 0.531637 -0.161295 0.035 Uiso 1 1 calc R U . . .
C45 C 0.4604(7) 0.5671(2) -0.0091(6) 0.0231(14) Uani 1 1 d . . . . .
H45 H 0.547552 0.573322 -0.011752 0.028 Uiso 1 1 calc R U . . .
C46 C 0.7009(7) 0.5892(2) 0.2123(6) 0.0208(13) Uani 1 1 d . . . . .
C47 C 0.7183(8) 0.5447(3) 0.2553(7) 0.0258(15) Uani 1 1 d . . . . .
H47 H 0.648205 0.529987 0.274396 0.031 Uiso 1 1 calc R U . . .
C48 C 0.8378(8) 0.5221(3) 0.2698(7) 0.0314(17) Uani 1 1 d . . . . .
H48 H 0.848709 0.491793 0.297636 0.038 Uiso 1 1 calc R U . . .
C49 C 0.9407(8) 0.5436(3) 0.2440(7) 0.0303(16) Uani 1 1 d . . . . .
H49 H 1.022458 0.528095 0.254872 0.036 Uiso 1 1 calc R U . . .
C50 C 0.9260(8) 0.5875(3) 0.2024(8) 0.0338(18) Uani 1 1 d . . . . .
H50 H 0.997095 0.602003 0.184421 0.041 Uiso 1 1 calc R U . . .
C51 C 0.8053(8) 0.6104(3) 0.1870(7) 0.0265(15) Uani 1 1 d . . . . .
H51 H 0.795126 0.640679 0.158991 0.032 Uiso 1 1 calc R U . . .
C52 C 0.5524(7) 0.6710(2) 0.1283(6) 0.0196(13) Uani 1 1 d . . . . .
C53 C 0.4910(9) 0.6783(3) 0.0094(7) 0.0291(16) Uani 1 1 d . . . . .
H53 H 0.438496 0.655066 -0.037833 0.035 Uiso 1 1 calc R U . . .
C54 C 0.5057(10) 0.7196(3) -0.0414(7) 0.039(2) Uani 1 1 d . . . . .
H54 H 0.461041 0.724640 -0.122260 0.047 Uiso 1 1 calc R U . . .
C55 C 0.5842(10) 0.7529(3) 0.0251(8) 0.038(2) Uani 1 1 d . . . . .
H55 H 0.597789 0.780438 -0.010137 0.046 Uiso 1 1 calc R U . . .
C56 C 0.6438(9) 0.7463(3) 0.1441(7) 0.0287(16) Uani 1 1 d . . . . .
H56 H 0.696591 0.769777 0.190064 0.034 Uiso 1 1 calc R U . . .
C57 C 0.6280(7) 0.7060(2) 0.1977(6) 0.0210(13) Uani 1 1 d . . . . .
C58 C 0.6860(7) 0.7006(2) 0.3279(6) 0.0213(13) Uani 1 1 d . . . . .
H58A H 0.743581 0.726864 0.361572 0.026 Uiso 1 1 calc R U . . .
H58B H 0.741668 0.672928 0.346369 0.026 Uiso 1 1 calc R U . . .
C59 C 0.5960(7) 0.7315(2) 0.4774(6) 0.0191(13) Uani 1 1 d . . . . .
H59 H 0.689834 0.728436 0.531270 0.023 Uiso 1 1 calc R U . . .
C60 C 0.5014(7) 0.7245(2) 0.5491(6) 0.0214(13) Uani 1 1 d . . . . .
H60 H 0.407309 0.722407 0.495338 0.026 Uiso 1 1 calc R U . . .
C61 C 0.5122(8) 0.7619(3) 0.6386(7) 0.0277(15) Uani 1 1 d . . . . .
H61A H 0.442791 0.757196 0.676299 0.033 Uiso 1 1 calc R U . . .
H61B H 0.600392 0.759871 0.700187 0.033 Uiso 1 1 calc R U . . .
C62 C 0.4960(9) 0.8093(3) 0.5852(7) 0.0303(16) Uani 1 1 d . . . . .
H62A H 0.403978 0.813038 0.530795 0.036 Uiso 1 1 calc R U . . .
H62B H 0.510845 0.832239 0.647861 0.036 Uiso 1 1 calc R U . . .
C63 C 0.5952(8) 0.8164(3) 0.5199(7) 0.0293(16) Uani 1 1 d . . . . .
H63A H 0.687268 0.815405 0.575641 0.035 Uiso 1 1 calc R U . . .
H63B H 0.580921 0.846554 0.482125 0.035 Uiso 1 1 calc R U . . .
C64 C 0.5780(7) 0.7796(2) 0.4269(6) 0.0234(14) Uani 1 1 d . . . . .
H64A H 0.643852 0.784690 0.385568 0.028 Uiso 1 1 calc R U . . .
H64B H 0.487705 0.782240 0.368712 0.028 Uiso 1 1 calc R U . . .
C65 C 0.3221(7) 0.6289(2) 0.5834(6) 0.0211(13) Uani 1 1 d . . . . .
C66 C 0.3151(7) 0.6427(3) 0.6930(6) 0.0244(14) Uani 1 1 d . . . . .
H66 H 0.389893 0.656893 0.747612 0.029 Uiso 1 1 calc R U . . .
C67 C 0.1997(8) 0.6356(3) 0.7218(7) 0.0300(16) Uani 1 1 d . . . . .
H67 H 0.195477 0.645331 0.795497 0.036 Uiso 1 1 calc R U . . .
C68 C 0.0912(7) 0.6144(3) 0.6437(7) 0.0263(15) Uani 1 1 d . . . . .
H68 H 0.013417 0.608654 0.664651 0.032 Uiso 1 1 calc R U . . .
C69 C 0.0955(7) 0.6015(3) 0.5345(7) 0.0241(14) Uani 1 1 d . . . . .
H69 H 0.019281 0.588084 0.479583 0.029 Uiso 1 1 calc R U . . .
C70 C 0.2113(7) 0.6080(2) 0.5053(6) 0.0220(14) Uani 1 1 d . . . . .
H70 H 0.214637 0.598087 0.431497 0.026 Uiso 1 1 calc R U . . .
C71 C 0.5873(7) 0.5993(2) 0.6743(6) 0.0201(13) Uani 1 1 d . . . . .
C72 C 0.6843(10) 0.6160(3) 0.7695(9) 0.049(3) Uani 1 1 d . . . . .
H72 H 0.698711 0.647734 0.777173 0.059 Uiso 1 1 calc R U . . .
C73 C 0.7625(12) 0.5872(4) 0.8557(10) 0.061(3) Uani 1 1 d . . . . .
H73 H 0.831111 0.599434 0.920348 0.073 Uiso 1 1 calc R U . . .
C74 C 0.7419(8) 0.5418(3) 0.8483(7) 0.0342(18) Uani 1 1 d . . . . .
H74 H 0.795294 0.522363 0.907542 0.041 Uiso 1 1 calc R U . . .
C75 C 0.6429(9) 0.5243(3) 0.7541(8) 0.0355(18) Uani 1 1 d . . . . .
H75 H 0.626990 0.492573 0.748606 0.043 Uiso 1 1 calc R U . . .
C76 C 0.5660(8) 0.5529(3) 0.6669(8) 0.0340(18) Uani 1 1 d . . . . .
H76 H 0.498302 0.540582 0.601674 0.041 Uiso 1 1 calc R U . . .
C77 C 0.6724(7) 0.6068(2) 0.4564(6) 0.0221(14) Uani 1 1 d D . . . .
C78 C 0.4463(8) 0.5715(3) 0.3733(7) 0.0172(14) Uani 0.936(4) 1 d . . P B 1
C78A C 0.330(2) 0.633(6) 0.326(13) 0.05(4) Uiso 0.064(4) 1 d D . P B 2

loop_
_atom_site_aniso_label
_atom_site_aniso_U_11
_atom_site_aniso_U_22
_atom_site_aniso_U_33
_atom_site_aniso_U_23
_atom_site_aniso_U_13
_atom_site_aniso_U_12
Br1 0.0144(4) 0.0232(4) 0.0250(4) -0.0025(3) 0.0040(3) 0.0000(3)
Mn1 0.0143(5) 0.0163(5) 0.0180(5) -0.0011(4) 0.0038(4) -0.0004(4)
P1 0.0169(7) 0.0157(7) 0.0197(7) 0.0014(6) 0.0049(6) 0.0010(6)
P2 0.0168(7) 0.0176(8) 0.0185(7) -0.0017(6) 0.0050(6) -0.0034(6)
O1 0.012(3) 0.051(6) 0.035(4) -0.007(4) 0.000(3) 0.002(3)
O2 0.038(3) 0.018(3) 0.035(3) -0.003(2) 0.010(2) 0.001(2)
O3 0.027(3) 0.020(2) 0.024(2) -0.0025(19) 0.012(2) -0.003(2)
N1 0.025(3) 0.020(3) 0.019(3) -0.001(2) 0.005(2) -0.003(2)
C1 0.018(3) 0.019(3) 0.031(4) 0.005(3) 0.008(3) -0.002(3)
C2 0.023(3) 0.032(4) 0.020(3) 0.008(3) 0.007(3) 0.003(3)
C3 0.026(4) 0.039(5) 0.029(4) 0.010(3) 0.007(3) -0.002(3)
C4 0.023(4) 0.048(5) 0.027(4) 0.019(3) 0.001(3) 0.007(3)
C5 0.028(4) 0.045(5) 0.048(5) 0.011(4) 0.009(4) 0.020(4)
C6 0.031(4) 0.039(5) 0.030(4) 0.004(3) 0.009(3) 0.014(4)
C7 0.019(3) 0.020(3) 0.018(3) -0.002(2) 0.005(2) -0.001(3)
C8 0.033(4) 0.020(4) 0.033(4) 0.001(3) 0.012(3) -0.001(3)
C9 0.048(5) 0.020(4) 0.042(5) 0.001(3) 0.017(4) -0.010(3)
C10 0.038(5) 0.043(5) 0.038(5) -0.013(4) 0.017(4) -0.023(4)
C11 0.024(4) 0.043(5) 0.030(4) -0.009(3) 0.009(3) -0.007(3)
C12 0.023(3) 0.028(4) 0.021(3) -0.003(3) 0.007(3) 0.003(3)
C13 0.021(3) 0.015(3) 0.020(3) 0.002(2) 0.002(3) 0.002(2)
C14 0.023(3) 0.022(3) 0.022(3) 0.001(3) 0.006(3) 0.002(3)
C15 0.025(4) 0.026(4) 0.020(3) -0.001(3) 0.003(3) 0.003(3)
C16 0.031(4) 0.022(4) 0.027(4) -0.007(3) 0.000(3) 0.001(3)
C17 0.031(4) 0.025(4) 0.022(3) -0.002(3) 0.002(3) -0.005(3)
C18 0.018(3) 0.018(3) 0.019(3) -0.001(2) -0.003(2) -0.001(2)
C19 0.027(4) 0.018(3) 0.021(3) -0.004(2) 0.005(3) -0.009(3)
C20 0.022(3) 0.018(3) 0.022(3) 0.001(2) 0.004(3) -0.003(3)
C21 0.022(3) 0.022(3) 0.020(3) -0.002(3) 0.002(3) -0.001(3)
C22 0.047(5) 0.027(4) 0.025(4) 0.003(3) 0.004(3) 0.002(3)
C23 0.056(6) 0.033(5) 0.030(4) 0.006(3) 0.004(4) 0.010(4)
C24 0.056(6) 0.025(4) 0.034(4) 0.005(3) 0.006(4) 0.012(4)
C25 0.039(4) 0.025(4) 0.024(4) -0.003(3) 0.007(3) 0.006(3)
C26 0.018(3) 0.017(3) 0.021(3) -0.001(2) 0.004(2) 0.000(2)
C27 0.022(3) 0.027(4) 0.022(3) 0.000(3) 0.007(3) -0.003(3)
C28 0.023(3) 0.021(3) 0.030(4) -0.003(3) 0.005(3) -0.008(3)
C29 0.028(4) 0.026(4) 0.024(3) -0.003(3) 0.000(3) -0.009(3)
C30 0.051(5) 0.035(4) 0.021(4) -0.003(3) 0.009(3) -0.020(4)
C31 0.036(4) 0.024(4) 0.022(4) -0.003(3) 0.009(3) -0.012(3)
C32 0.017(3) 0.023(3) 0.022(3) -0.001(3) 0.004(2) 0.000(3)
C33 0.023(3) 0.028(4) 0.027(4) 0.001(3) 0.008(3) 0.002(3)
C34 0.030(4) 0.032(4) 0.029(4) 0.002(3) 0.008(3) 0.012(3)
C35 0.025(4) 0.055(5) 0.025(4) 0.006(3) 0.006(3) 0.013(4)
C36 0.016(4) 0.043(5) 0.051(5) 0.002(4) 0.008(3) -0.003(3)
C37 0.023(3) 0.030(4) 0.042(4) -0.005(3) 0.007(3) -0.006(3)
C38 0.021(4) 0.026(4) 0.020(3) 0.001(3) 0.005(3) 0.009(3)
C39 0.018(3) 0.026(4) 0.018(3) -0.003(2) 0.006(2) 0.001(3)
Br2 0.0162(4) 0.0163(4) 0.0249(4) -0.0001(3) 0.0056(3) 0.0017(3)
Mn2 0.0139(5) 0.0134(5) 0.0190(5) -0.0021(4) 0.0058(4) -0.0019(4)
P3 0.0172(7) 0.0147(8) 0.0189(8) -0.0024(6) 0.0066(6) -0.0022(6)
P4 0.0173(8) 0.0158(8) 0.0199(8) -0.0018(6) 0.0065(6) -0.0021(6)
O4 0.015(2) 0.049(4) 0.026(3) 0.002(2) 0.002(2) 0.005(2)
O5 0.028(3) 0.012(3) 0.035(3) 0.003(2) 0.008(2) -0.006(2)
O6 0.029(3) 0.019(2) 0.021(2) -0.0002(18) 0.008(2) -0.003(2)
N2 0.017(3) 0.016(3) 0.019(3) -0.002(2) 0.007(2) -0.002(2)
C40 0.025(3) 0.015(3) 0.024(3) 0.000(2) 0.010(3) 0.001(3)
C41 0.024(3) 0.023(4) 0.021(3) -0.001(3) 0.006(3) -0.002(3)
C42 0.028(4) 0.029(4) 0.025(4) -0.004(3) 0.006(3) -0.008(3)
C43 0.031(4) 0.024(4) 0.025(4) -0.005(3) 0.000(3) -0.008(3)
C44 0.039(4) 0.025(4) 0.024(3) -0.005(3) 0.012(3) -0.001(3)
C45 0.025(3) 0.019(3) 0.027(4) -0.002(3) 0.011(3) 0.000(3)
C46 0.020(3) 0.026(4) 0.016(3) -0.006(2) 0.006(2) -0.003(3)
C47 0.025(4) 0.023(4) 0.030(4) -0.004(3) 0.010(3) 0.000(3)
C48 0.032(4) 0.025(4) 0.035(4) -0.003(3) 0.007(3) 0.005(3)
C49 0.022(4) 0.040(4) 0.029(4) -0.004(3) 0.007(3) 0.008(3)
C50 0.024(4) 0.041(5) 0.041(5) -0.004(4) 0.016(3) 0.002(3)
C51 0.027(4) 0.027(4) 0.030(4) 0.000(3) 0.015(3) 0.000(3)
C52 0.022(3) 0.014(3) 0.025(3) -0.003(2) 0.011(3) -0.001(2)
C53 0.040(4) 0.018(3) 0.026(4) 0.001(3) 0.006(3) -0.006(3)
C54 0.059(6) 0.029(4) 0.024(4) 0.003(3) 0.006(4) -0.004(4)
C55 0.062(6) 0.023(4) 0.031(4) 0.002(3) 0.017(4) -0.013(4)
C56 0.038(4) 0.024(4) 0.028(4) -0.006(3) 0.015(3) -0.011(3)
C57 0.024(3) 0.019(3) 0.023(3) -0.002(3) 0.012(3) -0.005(3)
C58 0.023(3) 0.022(3) 0.022(3) -0.004(3) 0.011(3) -0.006(3)
C59 0.020(3) 0.018(3) 0.018(3) -0.005(2) 0.005(2) -0.002(2)
C60 0.023(3) 0.018(3) 0.024(3) -0.001(3) 0.009(3) -0.003(3)
C61 0.031(4) 0.023(4) 0.031(4) 0.001(3) 0.013(3) 0.001(3)
C62 0.042(4) 0.021(4) 0.030(4) -0.004(3) 0.016(3) 0.004(3)
C63 0.039(4) 0.020(4) 0.031(4) -0.003(3) 0.013(3) -0.002(3)
C64 0.026(4) 0.019(3) 0.025(3) -0.001(3) 0.009(3) -0.004(3)
C65 0.021(3) 0.018(3) 0.026(3) 0.005(3) 0.009(3) 0.003(3)
C66 0.023(3) 0.033(4) 0.018(3) -0.003(3) 0.007(3) 0.000(3)
C67 0.028(4) 0.037(4) 0.028(4) 0.002(3) 0.014(3) 0.005(3)
C68 0.020(3) 0.030(4) 0.033(4) 0.005(3) 0.013(3) 0.004(3)
C69 0.017(3) 0.025(4) 0.031(4) 0.000(3) 0.008(3) -0.001(3)
C70 0.021(3) 0.022(3) 0.025(3) -0.003(3) 0.010(3) -0.002(3)
C71 0.018(3) 0.021(3) 0.021(3) 0.003(3) 0.006(3) 0.002(3)
C72 0.054(6) 0.024(4) 0.045(5) 0.001(4) -0.019(4) -0.004(4)
C73 0.059(7) 0.041(6) 0.050(6) 0.002(4) -0.028(5) -0.008(5)
C74 0.030(4) 0.035(4) 0.033(4) 0.011(3) 0.005(3) 0.012(3)
C75 0.041(5) 0.023(4) 0.038(4) 0.012(3) 0.006(4) 0.002(3)
C76 0.031(4) 0.023(4) 0.037(4) 0.004(3) -0.003(3) -0.004(3)
C77 0.025(4) 0.023(3) 0.018(3) -0.001(3) 0.008(3) -0.002(3)
C78 0.015(3) 0.016(4) 0.022(4) -0.002(3) 0.007(3) -0.002(3)

loop_
_atom_type_symbol
_atom_type_description
_atom_type_scat_dispersion_real
_atom_type_scat_dispersion_imag
_atom_type_scat_source
C C 0.0181 0.0091 'International Tables Vol C Tables 4.2.6.8 and 6.1.1.4'
H H 0.0000 0.0000 'International Tables Vol C Tables 4.2.6.8 and 6.1.1.4'
Br Br -0.6763 1.2805 'International Tables Vol C Tables 4.2.6.8 and 6.1.1.4'
Mn Mn -0.5299 2.8052 'International Tables Vol C Tables 4.2.6.8 and 6.1.1.4'
N N 0.0311 0.0180 'International Tables Vol C Tables 4.2.6.8 and 6.1.1.4'
O O 0.0492 0.0322 'International Tables Vol C Tables 4.2.6.8 and 6.1.1.4'
P P 0.2955 0.4335 'International Tables Vol C Tables 4.2.6.8 and 6.1.1.4'

loop_
_geom_angle_atom_site_label_1
_geom_angle_atom_site_label_2
_geom_angle_atom_site_label_3
_geom_angle
_geom_angle_site_symmetry_1
_geom_angle_site_symmetry_3
_geom_angle_publ_flag
P1 Mn1 Br1 89.31(6) . . ?
P1 Mn1 Br1A 91.0(4) . . ?
P2 Mn1 Br1 89.74(6) . . ?
P2 Mn1 Br1A 89.9(4) . . ?
P2 Mn1 P1 178.09(8) . . ?
N1 Mn1 Br1 81.15(17) . . ?
N1 Mn1 Br1A 99.3(4) . . ?
N1 Mn1 P1 88.56(16) . . ?
N1 Mn1 P2 92.93(17) . . ?
C38 Mn1 Br1 172.5(3) . . ?
C38 Mn1 P1 92.4(2) . . ?
C38 Mn1 P2 88.7(2) . . ?
C38 Mn1 N1 91.6(3) . . ?
C38 Mn1 C39 92.9(4) . . ?
C38A Mn1 Br1A 160(3) . . ?
C38A Mn1 P1 77(3) . . ?
C38A Mn1 P2 103(3) . . ?
C38A Mn1 N1 65(3) . . ?
C38A Mn1 C39 110(3) . . ?
C39 Mn1 Br1 94.4(2) . . ?
C39 Mn1 Br1A 85.1(4) . . ?
C39 Mn1 P1 88.2(2) . . ?
C39 Mn1 P2 90.2(2) . . ?
C39 Mn1 N1 174.6(3) . . ?
C1 P1 Mn1 117.4(2) . . ?
C7 P1 Mn1 114.4(2) . . ?
C7 P1 C1 101.6(3) . . ?
C7 P1 C13 105.0(3) . . ?
C13 P1 Mn1 115.1(2) . . ?
C13 P1 C1 101.6(3) . . ?
O3 P2 Mn1 113.82(19) . . ?
O3 P2 C26 104.3(3) . . ?
O3 P2 C32 97.1(3) . . ?
C26 P2 Mn1 121.1(2) . . ?
C32 P2 Mn1 115.5(2) . . ?
C32 P2 C26 101.7(3) . . ?
C21 O3 P2 119.1(4) . . ?
Mn1 N1 H1 101.7 . . ?
C19 N1 Mn1 111.5(4) . . ?
C19 N1 H1 101.7 . . ?
C20 N1 Mn1 126.9(4) . . ?
C20 N1 H1 101.7 . . ?
C20 N1 C19 109.3(5) . . ?
C2 C1 P1 122.3(6) . . ?
C2 C1 C6 118.5(7) . . ?
C6 C1 P1 119.1(6) . . ?
C1 C2 H2 119.6 . . ?
C1 C2 C3 120.9(7) . . ?
C3 C2 H2 119.6 . . ?
C2 C3 H3 120.0 . . ?
C4 C3 C2 120.0(8) . . ?
C4 C3 H3 120.0 . . ?
C3 C4 H4 120.0 . . ?
C3 C4 C5 119.9(7) . . ?
C5 C4 H4 120.0 . . ?
C4 C5 H5 119.9 . . ?
C4 C5 C6 120.2(8) . . ?
C6 C5 H5 119.9 . . ?
C1 C6 H6 119.8 . . ?
C5 C6 C1 120.5(8) . . ?
C5 C6 H6 119.8 . . ?
C8 C7 P1 119.9(6) . . ?
C8 C7 C12 118.9(7) . . ?
C12 C7 P1 120.9(5) . . ?
C7 C8 H8 119.6 . . ?
C9 C8 C7 120.7(8) . . ?
C9 C8 H8 119.6 . . ?
C8 C9 H9 120.0 . . ?
C10 C9 C8 120.0(8) . . ?
C10 C9 H9 120.0 . . ?
C9 C10 H10 119.9 . . ?
C11 C10 C9 120.1(8) . . ?
C11 C10 H10 119.9 . . ?
C10 C11 H11 119.6 . . ?
C10 C11 C12 120.8(8) . . ?
C12 C11 H11 119.6 . . ?
C7 C12 H12 120.2 . . ?
C11 C12 C7 119.5(7) . . ?
C11 C12 H12 120.2 . . ?
C14 C13 P1 121.6(5) . . ?
C14 C13 C18 119.6(6) . . ?
C18 C13 P1 118.7(5) . . ?
C13 C14 H14 119.7 . . ?
C15 C14 C13 120.7(7) . . ?
C15 C14 H14 119.7 . . ?
C14 C15 H15 120.0 . . ?
C14 C15 C16 120.0(7) . . ?
C16 C15 H15 120.0 . . ?
C15 C16 H16 120.1 . . ?
C15 C16 C17 119.8(7) . . ?
C17 C16 H16 120.1 . . ?
C16 C17 H17 119.7 . . ?
C16 C17 C18 120.5(7) . . ?
C18 C17 H17 119.7 . . ?
C13 C18 C19 122.9(6) . . ?
C17 C18 C13 119.3(7) . . ?
C17 C18 C19 117.8(6) . . ?
N1 C19 H19A 109.3 . . ?
N1 C19 H19B 109.3 . . ?
C18 C19 N1 111.5(6) . . ?
C18 C19 H19A 109.3 . . ?
C18 C19 H19B 109.3 . . ?
H19A C19 H19B 108.0 . . ?
N1 C20 H20 108.5 . . ?
N1 C20 C21 113.9(6) . . ?
N1 C20 C25 108.7(6) . . ?
C21 C20 H20 108.5 . . ?
C21 C20 C25 108.6(6) . . ?
C25 C20 H20 108.5 . . ?
O3 C21 C20 112.5(6) . . ?
O3 C21 H21 109.9 . . ?
O3 C21 C22 104.4(6) . . ?
C20 C21 H21 109.9 . . ?
C20 C21 C22 110.2(6) . . ?
C22 C21 H21 109.9 . . ?
C21 C22 H22A 109.1 . . ?
C21 C22 H22B 109.1 . . ?
H22A C22 H22B 107.8 . . ?
C23 C22 C21 112.5(7) . . ?
C23 C22 H22A 109.1 . . ?
C23 C22 H22B 109.1 . . ?
C22 C23 H23A 109.8 . . ?
C22 C23 H23B 109.8 . . ?
H23A C23 H23B 108.2 . . ?
C24 C23 C22 109.6(7) . . ?
C24 C23 H23A 109.8 . . ?
C24 C23 H23B 109.8 . . ?
C23 C24 H24A 109.5 . . ?
C23 C24 H24B 109.5 . . ?
C23 C24 C25 110.7(7) . . ?
H24A C24 H24B 108.1 . . ?
C25 C24 H24A 109.5 . . ?
C25 C24 H24B 109.5 . . ?
C20 C25 H25A 109.1 . . ?
C20 C25 H25B 109.1 . . ?
C24 C25 C20 112.7(7) . . ?
C24 C25 H25A 109.1 . . ?
C24 C25 H25B 109.1 . . ?
H25A C25 H25B 107.8 . . ?
C27 C26 P2 121.2(5) . . ?
C31 C26 P2 119.2(5) . . ?
C31 C26 C27 119.6(6) . . ?
C26 C27 H27 120.0 . . ?
C28 C27 C26 120.0(7) . . ?
C28 C27 H27 120.0 . . ?
C27 C28 H28 119.9 . . ?
C29 C28 C27 120.2(7) . . ?
C29 C28 H28 119.9 . . ?
C28 C29 H29 120.0 . . ?
C28 C29 C30 120.0(7) . . ?
C30 C29 H29 120.0 . . ?
C29 C30 H30 119.8 . . ?
C29 C30 C31 120.4(7) . . ?
C31 C30 H30 119.8 . . ?
C26 C31 C30 119.9(7) . . ?
C26 C31 H31 120.1 . . ?
C30 C31 H31 120.1 . . ?
C33 C32 P2 120.8(5) . . ?
C37 C32 P2 120.1(6) . . ?
C37 C32 C33 118.7(7) . . ?
C32 C33 H33 119.9 . . ?
C34 C33 C32 120.2(7) . . ?
C34 C33 H33 119.9 . . ?
C33 C34 H34 119.7 . . ?
C35 C34 C33 120.7(8) . . ?
C35 C34 H34 119.7 . . ?
C34 C35 H35 120.5 . . ?
C34 C35 C36 119.1(8) . . ?
C36 C35 H35 120.5 . . ?
C35 C36 H36 119.6 . . ?
C37 C36 C35 120.7(8) . . ?
C37 C36 H36 119.6 . . ?
C32 C37 H37 119.7 . . ?
C36 C37 C32 120.7(8) . . ?
C36 C37 H37 119.7 . . ?
O1 C38 Mn1 178.9(9) . . ?
O1A C38A Mn1 172(9) . . ?
O2 C39 Mn1 178.8(7) . . ?
P3 Mn2 Br2 88.61(6) . . ?
P3 Mn2 Br2A 84.8(6) . . ?
P4 Mn2 Br2 92.98(6) . . ?
P4 Mn2 Br2A 95.2(7) . . ?
P4 Mn2 P3 178.41(8) . . ?
N2 Mn2 Br2 82.16(15) . . ?
N2 Mn2 Br2A 169.9(7) . . ?
N2 Mn2 P3 88.14(15) . . ?
N2 Mn2 P4 92.08(15) . . ?
C77 Mn2 Br2 175.3(2) . . ?
C77 Mn2 Br2A 94.1(7) . . ?
C77 Mn2 P3 91.1(2) . . ?
C77 Mn2 P4 87.3(2) . . ?
C77 Mn2 N2 93.2(3) . . ?
C77 Mn2 C78A 163(6) . . ?
C78 Mn2 Br2 94.8(2) . . ?
C78 Mn2 P3 89.7(2) . . ?
C78 Mn2 P4 90.1(2) . . ?
C78 Mn2 N2 176.3(3) . . ?
C78 Mn2 C77 89.9(3) . . ?
C78A Mn2 Br2A 71(6) . . ?
C78A Mn2 P3 96(5) . . ?
C78A Mn2 P4 85(5) . . ?
C78A Mn2 N2 102(6) . . ?
C40 P3 Mn2 120.6(2) . . ?
C40 P3 C46 101.3(3) . . ?
C46 P3 Mn2 112.8(2) . . ?
C52 P3 Mn2 113.0(2) . . ?
C52 P3 C40 104.0(3) . . ?
C52 P3 C46 103.0(3) . . ?
O6 P4 Mn2 113.42(19) . . ?
O6 P4 C65 102.7(3) . . ?
O6 P4 C71 97.3(3) . . ?
C65 P4 Mn2 123.6(2) . . ?
C65 P4 C71 99.8(3) . . ?
C71 P4 Mn2 116.0(2) . . ?
C60 O6 P4 119.1(4) . . ?
Mn2 N2 H2A 101.5 . . ?
C58 N2 Mn2 111.1(4) . . ?
C58 N2 H2A 101.5 . . ?
C59 N2 Mn2 127.0(4) . . ?
C59 N2 H2A 101.5 . . ?
C59 N2 C58 110.0(5) . . ?
C41 C40 P3 121.4(5) . . ?
C41 C40 C45 118.6(7) . . ?
C45 C40 P3 120.0(5) . . ?
C40 C41 H41 119.8 . . ?
C42 C41 C40 120.4(7) . . ?
C42 C41 H41 119.8 . . ?
C41 C42 H42 119.8 . . ?
C43 C42 C41 120.4(7) . . ?
C43 C42 H42 119.8 . . ?
C42 C43 H43 120.0 . . ?
C42 C43 C44 120.0(7) . . ?
C44 C43 H43 120.0 . . ?
C43 C44 H44 120.1 . . ?
C45 C44 C43 119.8(7) . . ?
C45 C44 H44 120.1 . . ?
C40 C45 H45 119.6 . . ?
C44 C45 C40 120.9(7) . . ?
C44 C45 H45 119.6 . . ?
C47 C46 P3 117.2(5) . . ?
C51 C46 P3 123.7(6) . . ?
C51 C46 C47 119.0(7) . . ?
C46 C47 H47 119.9 . . ?
C48 C47 C46 120.2(7) . . ?
C48 C47 H47 119.9 . . ?
C47 C48 H48 120.0 . . ?
C49 C48 C47 120.0(8) . . ?
C49 C48 H48 120.0 . . ?
C48 C49 H49 119.7 . . ?
C50 C49 C48 120.7(7) . . ?
C50 C49 H49 119.7 . . ?
C49 C50 H50 120.2 . . ?
C49 C50 C51 119.5(8) . . ?
C51 C50 H50 120.2 . . ?
C46 C51 C50 120.5(7) . . ?
C46 C51 H51 119.8 . . ?
C50 C51 H51 119.8 . . ?
C53 C52 P3 123.1(5) . . ?
C53 C52 C57 119.2(6) . . ?
C57 C52 P3 117.8(5) . . ?
C52 C53 H53 119.7 . . ?
C52 C53 C54 120.6(7) . . ?
C54 C53 H53 119.7 . . ?
C53 C54 H54 119.9 . . ?
C55 C54 C53 120.2(8) . . ?
C55 C54 H54 119.9 . . ?
C54 C55 H55 120.2 . . ?
C54 C55 C56 119.7(7) . . ?
C56 C55 H55 120.2 . . ?
C55 C56 H56 119.3 . . ?
C55 C56 C57 121.4(7) . . ?
C57 C56 H56 119.3 . . ?
C52 C57 C58 120.5(6) . . ?
C56 C57 C52 118.8(7) . . ?
C56 C57 C58 120.6(6) . . ?
N2 C58 H58A 109.7 . . ?
N2 C58 H58B 109.7 . . ?
C57 C58 N2 109.9(6) . . ?
C57 C58 H58A 109.7 . . ?
C57 C58 H58B 109.7 . . ?
H58A C58 H58B 108.2 . . ?
N2 C59 H59 108.2 . . ?
N2 C59 C60 112.6(5) . . ?
N2 C59 C64 110.3(5) . . ?
C60 C59 H59 108.2 . . ?
C60 C59 C64 109.2(6) . . ?
C64 C59 H59 108.2 . . ?
O6 C60 C59 110.5(6) . . ?
O6 C60 H60 109.6 . . ?
O6 C60 C61 104.4(5) . . ?
C59 C60 H60 109.6 . . ?
C61 C60 C59 112.8(6) . . ?
C61 C60 H60 109.6 . . ?
C60 C61 H61A 109.0 . . ?
C60 C61 H61B 109.0 . . ?
H61A C61 H61B 107.8 . . ?
C62 C61 C60 113.1(6) . . ?
C62 C61 H61A 109.0 . . ?
C62 C61 H61B 109.0 . . ?
C61 C62 H62A 109.6 . . ?
C61 C62 H62B 109.6 . . ?
H62A C62 H62B 108.1 . . ?
C63 C62 C61 110.1(6) . . ?
C63 C62 H62A 109.6 . . ?
C63 C62 H62B 109.6 . . ?
C62 C63 H63A 109.6 . . ?
C62 C63 H63B 109.6 . . ?
C62 C63 C64 110.1(6) . . ?
H63A C63 H63B 108.2 . . ?
C64 C63 H63A 109.6 . . ?
C64 C63 H63B 109.6 . . ?
C59 C64 H64A 108.9 . . ?
C59 C64 H64B 108.9 . . ?
C63 C64 C59 113.3(6) . . ?
C63 C64 H64A 108.9 . . ?
C63 C64 H64B 108.9 . . ?
H64A C64 H64B 107.7 . . ?
C66 C65 P4 117.6(5) . . ?
C70 C65 P4 123.7(5) . . ?
C70 C65 C66 118.5(6) . . ?
C65 C66 H66 119.7 . . ?
C67 C66 C65 120.6(7) . . ?
C67 C66 H66 119.7 . . ?
C66 C67 H67 119.9 . . ?
C68 C67 C66 120.1(7) . . ?
C68 C67 H67 119.9 . . ?
C67 C68 H68 120.0 . . ?
C67 C68 C69 120.0(7) . . ?
C69 C68 H68 120.0 . . ?
C68 C69 H69 119.9 . . ?
C68 C69 C70 120.2(7) . . ?
C70 C69 H69 119.9 . . ?
C65 C70 C69 120.6(7) . . ?
C65 C70 H70 119.7 . . ?
C69 C70 H70 119.7 . . ?
C72 C71 P4 122.9(6) . . ?
C72 C71 C76 118.3(7) . . ?
C76 C71 P4 118.7(5) . . ?
C71 C72 H72 119.5 . . ?
C71 C72 C73 120.9(8) . . ?
C73 C72 H72 119.5 . . ?
C72 C73 H73 119.7 . . ?
C74 C73 C72 120.7(8) . . ?
C74 C73 H73 119.7 . . ?
C73 C74 H74 120.3 . . ?
C73 C74 C75 119.4(8) . . ?
C75 C74 H74 120.3 . . ?
C74 C75 H75 120.0 . . ?
C74 C75 C76 120.0(8) . . ?
C76 C75 H75 120.0 . . ?
C71 C76 C75 120.6(7) . . ?
C71 C76 H76 119.7 . . ?
C75 C76 H76 119.7 . . ?
O4 C77 Mn2 178.2(7) . . ?
O5 C78 Mn2 178.8(6) . . ?
O5A C78A Mn2 172(10) . . ?

loop_
_geom_bond_atom_site_label_1
_geom_bond_atom_site_label_2
_geom_bond_distance
_geom_bond_site_symmetry_2
_geom_bond_publ_flag
Br1 Mn1 2.5368(12) . ?
Br1A Mn1 2.65(2) . ?
Mn1 P1 2.3083(19) . ?
Mn1 P2 2.2274(19) . ?
Mn1 N1 2.163(6) . ?
Mn1 C38 1.758(8) . ?
Mn1 C38A 1.760(16) . ?
Mn1 C39 1.779(7) . ?
P1 C1 1.848(7) . ?
P1 C7 1.824(7) . ?
P1 C13 1.840(7) . ?
P2 O3 1.620(5) . ?
P2 C26 1.838(7) . ?
P2 C32 1.810(7) . ?
O1 C38 1.170(11) . ?
O1A C38A 1.172(18) . ?
O2 C39 1.164(9) . ?
O3 C21 1.441(9) . ?
N1 H1 1.0000 . ?
N1 C19 1.506(9) . ?
N1 C20 1.504(9) . ?
C1 C2 1.388(10) . ?
C1 C6 1.397(11) . ?
C2 H2 0.9500 . ?
C2 C3 1.392(10) . ?
C3 H3 0.9500 . ?
C3 C4 1.378(13) . ?
C4 H4 0.9500 . ?
C4 C5 1.382(13) . ?
C5 H5 0.9500 . ?
C5 C6 1.388(11) . ?
C6 H6 0.9500 . ?
C7 C8 1.400(10) . ?
C7 C12 1.402(10) . ?
C8 H8 0.9500 . ?
C8 C9 1.388(12) . ?
C9 H9 0.9500 . ?
C9 C10 1.382(14) . ?
C10 H10 0.9500 . ?
C10 C11 1.379(14) . ?
C11 H11 0.9500 . ?
C11 C12 1.396(11) . ?
C12 H12 0.9500 . ?
C13 C14 1.397(10) . ?
C13 C18 1.401(10) . ?
C14 H14 0.9500 . ?
C14 C15 1.385(10) . ?
C15 H15 0.9500 . ?
C15 C16 1.388(11) . ?
C16 H16 0.9500 . ?
C16 C17 1.394(12) . ?
C17 H17 0.9500 . ?
C17 C18 1.400(10) . ?
C18 C19 1.505(10) . ?
C19 H19A 0.9900 . ?
C19 H19B 0.9900 . ?
C20 H20 1.0000 . ?
C20 C21 1.530(9) . ?
C20 C25 1.538(10) . ?
C21 H21 1.0000 . ?
C21 C22 1.533(11) . ?
C22 H22A 0.9900 . ?
C22 H22B 0.9900 . ?
C22 C23 1.527(12) . ?
C23 H23A 0.9900 . ?
C23 H23B 0.9900 . ?
C23 C24 1.522(13) . ?
C24 H24A 0.9900 . ?
C24 H24B 0.9900 . ?
C24 C25 1.525(12) . ?
C25 H25A 0.9900 . ?
C25 H25B 0.9900 . ?
C26 C27 1.398(10) . ?
C26 C31 1.380(10) . ?
C27 H27 0.9500 . ?
C27 C28 1.391(10) . ?
C28 H28 0.9500 . ?
C28 C29 1.375(11) . ?
C29 H29 0.9500 . ?
C29 C30 1.383(11) . ?
C30 H30 0.9500 . ?
C30 C31 1.396(11) . ?
C31 H31 0.9500 . ?
C32 C33 1.395(11) . ?
C32 C37 1.394(10) . ?
C33 H33 0.9500 . ?
C33 C34 1.391(11) . ?
C34 H34 0.9500 . ?
C34 C35 1.383(13) . ?
C35 H35 0.9500 . ?
C35 C36 1.389(13) . ?
C36 H36 0.9500 . ?
C36 C37 1.377(11) . ?
C37 H37 0.9500 . ?
Br2 Mn2 2.5297(12) . ?
Br2A Mn2 2.42(4) . ?
Mn2 P3 2.3420(19) . ?
Mn2 P4 2.2356(19) . ?
Mn2 N2 2.191(6) . ?
Mn2 C77 1.787(7) . ?
Mn2 C78 1.758(9) . ?
Mn2 C78A 1.787(16) . ?
P3 C40 1.843(7) . ?
P3 C46 1.851(7) . ?
P3 C52 1.830(7) . ?
P4 O6 1.619(5) . ?
P4 C65 1.830(7) . ?
P4 C71 1.835(7) . ?
O4 C77 1.148(9) . ?
O5 C78 1.195(12) . ?
O5A C78A 1.148(17) . ?
O6 C60 1.443(8) . ?
N2 H2A 1.0000 . ?
N2 C58 1.511(8) . ?
N2 C59 1.504(8) . ?
C40 C41 1.395(10) . ?
C40 C45 1.399(10) . ?
C41 H41 0.9500 . ?
C41 C42 1.387(10) . ?
C42 H42 0.9500 . ?
C42 C43 1.380(11) . ?
C43 H43 0.9500 . ?
C43 C44 1.390(12) . ?
C44 H44 0.9500 . ?
C44 C45 1.383(11) . ?
C45 H45 0.9500 . ?
C46 C47 1.405(10) . ?
C46 C51 1.386(10) . ?
C47 H47 0.9500 . ?
C47 C48 1.390(11) . ?
C48 H48 0.9500 . ?
C48 C49 1.380(12) . ?
C49 H49 0.9500 . ?
C49 C50 1.379(13) . ?
C50 H50 0.9500 . ?
C50 C51 1.404(11) . ?
C51 H51 0.9500 . ?
C52 C53 1.390(10) . ?
C52 C57 1.408(9) . ?
C53 H53 0.9500 . ?
C53 C54 1.396(11) . ?
C54 H54 0.9500 . ?
C54 C55 1.369(12) . ?
C55 H55 0.9500 . ?
C55 C56 1.384(12) . ?
C56 H56 0.9500 . ?
C56 C57 1.391(10) . ?
C57 C58 1.501(10) . ?
C58 H58A 0.9900 . ?
C58 H58B 0.9900 . ?
C59 H59 1.0000 . ?
C59 C60 1.533(9) . ?
C59 C64 1.535(10) . ?
C60 H60 1.0000 . ?
C60 C61 1.527(10) . ?
C61 H61A 0.9900 . ?
C61 H61B 0.9900 . ?
C61 C62 1.527(11) . ?
C62 H62A 0.9900 . ?
C62 H62B 0.9900 . ?
C62 C63 1.516(11) . ?
C63 H63A 0.9900 . ?
C63 H63B 0.9900 . ?
C63 C64 1.533(10) . ?
C64 H64A 0.9900 . ?
C64 H64B 0.9900 . ?
C65 C66 1.409(10) . ?
C65 C70 1.391(10) . ?
C66 H66 0.9500 . ?
C66 C67 1.388(10) . ?
C67 H67 0.9500 . ?
C67 C68 1.380(11) . ?
C68 H68 0.9500 . ?
C68 C69 1.387(11) . ?
C69 H69 0.9500 . ?
C69 C70 1.393(10) . ?
C70 H70 0.9500 . ?
C71 C72 1.365(11) . ?
C71 C76 1.387(11) . ?
C72 H72 0.9500 . ?
C72 C73 1.392(13) . ?
C73 H73 0.9500 . ?
C73 C74 1.356(14) . ?
C74 H74 0.9500 . ?
C74 C75 1.376(12) . ?
C75 H75 0.9500 . ?
C75 C76 1.391(11) . ?
C76 H76 0.9500 . ?

loop_
_geom_torsion_atom_site_label_1
_geom_torsion_atom_site_label_2
_geom_torsion_atom_site_label_3
_geom_torsion_atom_site_label_4
_geom_torsion
_geom_torsion_site_symmetry_1
_geom_torsion_site_symmetry_2
_geom_torsion_site_symmetry_3
_geom_torsion_site_symmetry_4
_geom_torsion_publ_flag
Mn1 P1 C1 C2 -150.8(5) . . . . ?
Mn1 P1 C1 C6 33.2(7) . . . . ?
Mn1 P1 C7 C8 -92.2(6) . . . . ?
Mn1 P1 C7 C12 81.4(6) . . . . ?
Mn1 P1 C13 C14 -151.8(5) . . . . ?
Mn1 P1 C13 C18 32.7(6) . . . . ?
Mn1 P2 O3 C21 42.1(5) . . . . ?
Mn1 P2 C26 C27 18.7(7) . . . . ?
Mn1 P2 C26 C31 -164.2(5) . . . . ?
Mn1 P2 C32 C33 -88.9(6) . . . . ?
Mn1 P2 C32 C37 84.2(6) . . . . ?
Mn1 N1 C19 C18 86.0(6) . . . . ?
Mn1 N1 C20 C21 -25.6(8) . . . . ?
Mn1 N1 C20 C25 -146.8(5) . . . . ?
P1 C1 C2 C3 -176.0(6) . . . . ?
P1 C1 C6 C5 177.6(7) . . . . ?
P1 C7 C8 C9 174.0(6) . . . . ?
P1 C7 C12 C11 -174.6(6) . . . . ?
P1 C13 C14 C15 -172.7(5) . . . . ?
P1 C13 C18 C17 173.6(5) . . . . ?
P1 C13 C18 C19 -6.7(9) . . . . ?
P2 O3 C21 C20 -79.0(7) . . . . ?
P2 O3 C21 C22 161.5(5) . . . . ?
P2 C26 C27 C28 176.1(6) . . . . ?
P2 C26 C31 C30 -176.9(7) . . . . ?
P2 C32 C33 C34 172.6(6) . . . . ?
P2 C32 C37 C36 -172.9(7) . . . . ?
O3 P2 C26 C27 148.6(6) . . . . ?
O3 P2 C26 C31 -34.3(7) . . . . ?
O3 P2 C32 C33 150.5(6) . . . . ?
O3 P2 C32 C37 -36.4(7) . . . . ?
O3 C21 C22 C23 179.3(7) . . . . ?
N1 C20 C21 O3 66.2(8) . . . . ?
N1 C20 C21 C22 -177.7(6) . . . . ?
N1 C20 C25 C24 -178.2(7) . . . . ?
C1 P1 C7 C8 35.2(7) . . . . ?
C1 P1 C7 C12 -151.2(6) . . . . ?
C1 P1 C13 C14 80.3(6) . . . . ?
C1 P1 C13 C18 -95.2(6) . . . . ?
C1 C2 C3 C4 -1.1(12) . . . . ?
C2 C1 C6 C5 1.4(12) . . . . ?
C2 C3 C4 C5 0.6(13) . . . . ?
C3 C4 C5 C6 0.9(14) . . . . ?
C4 C5 C6 C1 -1.9(14) . . . . ?
C6 C1 C2 C3 0.1(11) . . . . ?
C7 P1 C1 C2 83.7(6) . . . . ?
C7 P1 C1 C6 -92.4(7) . . . . ?
C7 P1 C13 C14 -25.2(6) . . . . ?
C7 P1 C13 C18 159.3(5) . . . . ?
C7 C8 C9 C10 0.7(13) . . . . ?
C8 C7 C12 C11 -1.0(10) . . . . ?
C8 C9 C10 C11 -1.0(13) . . . . ?
C9 C10 C11 C12 0.2(13) . . . . ?
C10 C11 C12 C7 0.7(11) . . . . ?
C12 C7 C8 C9 0.2(11) . . . . ?
C13 P1 C1 C2 -24.4(7) . . . . ?
C13 P1 C1 C6 159.5(6) . . . . ?
C13 P1 C7 C8 140.7(6) . . . . ?
C13 P1 C7 C12 -45.7(6) . . . . ?
C13 C14 C15 C16 -0.9(11) . . . . ?
C13 C18 C19 N1 -56.8(9) . . . . ?
C14 C13 C18 C17 -2.0(10) . . . . ?
C14 C13 C18 C19 177.7(6) . . . . ?
C14 C15 C16 C17 -1.7(11) . . . . ?
C15 C16 C17 C18 2.4(11) . . . . ?
C16 C17 C18 C13 -0.6(10) . . . . ?
C16 C17 C18 C19 179.7(7) . . . . ?
C17 C18 C19 N1 122.9(7) . . . . ?
C18 C13 C14 C15 2.8(10) . . . . ?
C19 N1 C20 C21 -164.1(6) . . . . ?
C19 N1 C20 C25 74.6(7) . . . . ?
C20 N1 C19 C18 -128.7(6) . . . . ?
C20 C21 C22 C23 58.2(9) . . . . ?
C21 C20 C25 C24 57.4(9) . . . . ?
C21 C22 C23 C24 -56.6(11) . . . . ?
C22 C23 C24 C25 55.0(11) . . . . ?
C23 C24 C25 C20 -57.3(10) . . . . ?
C25 C20 C21 O3 -172.5(6) . . . . ?
C25 C20 C21 C22 -56.4(8) . . . . ?
C26 P2 O3 C21 -91.9(5) . . . . ?
C26 P2 C32 C33 44.2(7) . . . . ?
C26 P2 C32 C37 -142.7(6) . . . . ?
C26 C27 C28 C29 1.6(12) . . . . ?
C27 C26 C31 C30 0.3(12) . . . . ?
C27 C28 C29 C30 -1.6(13) . . . . ?
C28 C29 C30 C31 0.9(14) . . . . ?
C29 C30 C31 C26 -0.2(14) . . . . ?
C31 C26 C27 C28 -1.0(11) . . . . ?
C32 P2 O3 C21 164.0(5) . . . . ?
C32 P2 C26 C27 -110.9(6) . . . . ?
C32 P2 C26 C31 66.2(7) . . . . ?
C32 C33 C34 C35 0.4(12) . . . . ?
C33 C32 C37 C36 0.4(12) . . . . ?
C33 C34 C35 C36 0.2(12) . . . . ?
C34 C35 C36 C37 -0.5(13) . . . . ?
C35 C36 C37 C32 0.2(13) . . . . ?
C37 C32 C33 C34 -0.6(11) . . . . ?
Mn2 P3 C40 C41 17.7(7) . . . . ?
Mn2 P3 C40 C45 -161.9(5) . . . . ?
Mn2 P3 C46 C47 63.4(6) . . . . ?
Mn2 P3 C46 C51 -113.3(6) . . . . ?
Mn2 P3 C52 C53 -138.0(6) . . . . ?
Mn2 P3 C52 C57 42.3(6) . . . . ?
Mn2 P4 O6 C60 45.3(5) . . . . ?
Mn2 P4 C65 C66 -169.3(5) . . . . ?
Mn2 P4 C65 C70 16.1(7) . . . . ?
Mn2 P4 C71 C72 114.5(8) . . . . ?
Mn2 P4 C71 C76 -66.5(7) . . . . ?
Mn2 N2 C58 C57 87.2(6) . . . . ?
Mn2 N2 C59 C60 -31.0(7) . . . . ?
Mn2 N2 C59 C64 -153.3(5) . . . . ?
P3 C40 C41 C42 179.3(6) . . . . ?
P3 C40 C45 C44 -179.2(6) . . . . ?
P3 C46 C47 C48 -178.1(6) . . . . ?
P3 C46 C51 C50 177.6(6) . . . . ?
P3 C52 C53 C54 -178.7(7) . . . . ?
P3 C52 C57 C56 177.0(6) . . . . ?
P3 C52 C57 C58 -5.5(9) . . . . ?
P4 O6 C60 C59 -82.0(6) . . . . ?
P4 O6 C60 C61 156.3(5) . . . . ?
P4 C65 C66 C67 -175.2(6) . . . . ?
P4 C65 C70 C69 175.5(6) . . . . ?
P4 C71 C72 C73 -179.3(10) . . . . ?
P4 C71 C76 C75 -179.7(7) . . . . ?
O6 P4 C65 C66 -39.6(6) . . . . ?
O6 P4 C65 C70 145.8(6) . . . . ?
O6 P4 C71 C72 -6.0(8) . . . . ?
O6 P4 C71 C76 173.0(6) . . . . ?
O6 C60 C61 C62 173.1(6) . . . . ?
N2 C59 C60 O6 69.4(7) . . . . ?
N2 C59 C60 C61 -174.0(6) . . . . ?
N2 C59 C64 C63 178.9(6) . . . . ?
C40 P3 C46 C47 -66.9(6) . . . . ?
C40 P3 C46 C51 116.4(6) . . . . ?
C40 P3 C52 C53 -5.4(7) . . . . ?
C40 P3 C52 C57 174.8(5) . . . . ?
C40 C41 C42 C43 1.0(12) . . . . ?
C41 C40 C45 C44 1.2(11) . . . . ?
C41 C42 C43 C44 -1.0(12) . . . . ?
C42 C43 C44 C45 1.1(12) . . . . ?
C43 C44 C45 C40 -1.2(12) . . . . ?
C45 C40 C41 C42 -1.1(11) . . . . ?
C46 P3 C40 C41 143.0(6) . . . . ?
C46 P3 C40 C45 -36.6(6) . . . . ?
C46 P3 C52 C53 99.9(7) . . . . ?
C46 P3 C52 C57 -79.8(6) . . . . ?
C46 C47 C48 C49 1.1(11) . . . . ?
C47 C46 C51 C50 0.9(11) . . . . ?
C47 C48 C49 C50 -0.6(12) . . . . ?
C48 C49 C50 C51 0.3(12) . . . . ?
C49 C50 C51 C46 -0.5(12) . . . . ?
C51 C46 C47 C48 -1.2(11) . . . . ?
C52 P3 C40 C41 -110.4(6) . . . . ?
C52 P3 C40 C45 70.0(6) . . . . ?
C52 P3 C46 C47 -174.4(5) . . . . ?
C52 P3 C46 C51 8.9(7) . . . . ?
C52 C53 C54 C55 1.9(15) . . . . ?
C52 C57 C58 N2 -65.3(8) . . . . ?
C53 C52 C57 C56 -2.8(11) . . . . ?
C53 C52 C57 C58 174.8(7) . . . . ?
C53 C54 C55 C56 -3.1(15) . . . . ?
C54 C55 C56 C57 1.4(14) . . . . ?
C55 C56 C57 C52 1.6(12) . . . . ?
C55 C56 C57 C58 -176.0(8) . . . . ?
C56 C57 C58 N2 112.3(7) . . . . ?
C57 C52 C53 C54 1.1(12) . . . . ?
C58 N2 C59 C60 -170.0(6) . . . . ?
C58 N2 C59 C64 67.7(7) . . . . ?
C59 N2 C58 C57 -127.0(6) . . . . ?
C59 C60 C61 C62 53.0(9) . . . . ?
C60 C59 C64 C63 54.5(8) . . . . ?
C60 C61 C62 C63 -54.9(9) . . . . ?
C61 C62 C63 C64 56.4(9) . . . . ?
C62 C63 C64 C59 -58.3(8) . . . . ?
C64 C59 C60 O6 -167.6(5) . . . . ?
C64 C59 C60 C61 -51.1(8) . . . . ?
C65 P4 O6 C60 -90.5(5) . . . . ?
C65 P4 C71 C72 -110.3(8) . . . . ?
C65 P4 C71 C76 68.7(7) . . . . ?
C65 C66 C67 C68 0.9(12) . . . . ?
C66 C65 C70 C69 1.0(11) . . . . ?
C66 C67 C68 C69 -2.1(12) . . . . ?
C67 C68 C69 C70 2.8(11) . . . . ?
C68 C69 C70 C65 -2.2(11) . . . . ?
C70 C65 C66 C67 -0.3(11) . . . . ?
C71 P4 O6 C60 167.8(5) . . . . ?
C71 P4 C65 C66 60.2(6) . . . . ?
C71 P4 C65 C70 -114.4(6) . . . . ?
C71 C72 C73 C74 -2(2) . . . . ?
C72 C71 C76 C75 -0.6(14) . . . . ?
C72 C73 C74 C75 0.3(19) . . . . ?
C73 C74 C75 C76 0.7(15) . . . . ?
C74 C75 C76 C71 -0.6(14) . . . . ?
C76 C71 C72 C73 1.7(17) . . . . ?
